data_7714619
loop_
_publ_author_name
'Itoh, Chisa'
'Yoshino, Haruka'
'Kitayama, Taku'
'Kosaka, Wataru'
'Miyasaka, Hitoshi'

_publ_section_title
;
 Post-synthetic molecular modifications based on Schiff base condensation
 reactions for designing functional paddlewheel diruthenium(II,II)
 complexes.
;
_journal_issue 2
_journal_name_full 'Dalton transactions (Cambridge, England : 2003)'
_journal_page_first 444
_journal_page_last 448
_journal_paper_doi 10.1039/d3dt03535b
_journal_volume 53
_journal_year 2024
_chemical_formula_moiety '0.25(C48 H32 Ag8 Cd4 N32)'
_chemical_formula_sum 'C12 H8 Ag2 Cd N8'
_chemical_formula_weight 592.40
_space_group_crystal_system monoclinic
_space_group_IT_number 15
_space_group_name_Hall '-C 2yc'
_space_group_name_H-M_alt 'C 1 2/c 1'
_atom_sites_solution_hydrogens geom
_atom_sites_solution_primary iterative
_audit_block_doi 10.5517/ccdc.csd.cc2f0yl0
_audit_creation_date 2022-08-09
_audit_creation_method
;
Olex2 1.2
(compiled 2018.05.29 svn.r3508 for OlexSys, GUI svn.r5506)
;
_audit_update_record
;
2023-01-10 deposited with the CCDC.	2023-12-05 downloaded from the CCDC.
;
_cell_angle_alpha 90
_cell_angle_beta 97.9890(10)
_cell_angle_gamma 90
_cell_formula_units_Z 4
_cell_length_a 7.1237(9)
_cell_length_b 16.274(2)
_cell_length_c 14.6035(18)
_cell_measurement_reflns_used 6905
_cell_measurement_temperature 300
_cell_measurement_theta_max 29.08
_cell_measurement_theta_min 2.50
_cell_volume 1676.6(4)
_computing_cell_refinement 'SAINT V8.40A (?, 2016)'
_computing_data_reduction 'SAINT V8.40A (?, 2016)'
_computing_molecular_graphics 'Olex2 (Dolomanov et al., 2009)'
_computing_publication_material 'Olex2 (Dolomanov et al., 2009)'
_computing_structure_refinement 'ShelXL (Sheldrick, 2015)'
_computing_structure_solution 'olex2.solve (Bourhis et al., 2015)'
_diffrn_ambient_temperature 300
_diffrn_measured_fraction_theta_full 0.995
_diffrn_measured_fraction_theta_max 0.951
_diffrn_measurement_device_type 'Bruker APEX-II CCD'
_diffrn_measurement_method '\f and \w scans'
_diffrn_radiation_type MoK\a
_diffrn_radiation_wavelength 0.71073
_diffrn_reflns_av_R_equivalents 0.0304
_diffrn_reflns_av_unetI/netI 0.0184
_diffrn_reflns_Laue_measured_fraction_full 0.995
_diffrn_reflns_Laue_measured_fraction_max 0.951
_diffrn_reflns_limit_h_max 9
_diffrn_reflns_limit_h_min -9
_diffrn_reflns_limit_k_max 22
_diffrn_reflns_limit_k_min -21
_diffrn_reflns_limit_l_max 19
_diffrn_reflns_limit_l_min -19
_diffrn_reflns_number 10078
_diffrn_reflns_point_group_measured_fraction_full 0.995
_diffrn_reflns_point_group_measured_fraction_max 0.951
_diffrn_reflns_theta_full 25.242
_diffrn_reflns_theta_max 29.106
_diffrn_reflns_theta_min 2.503
_diffrn_standards_number 0
_exptl_absorpt_coefficient_mu 3.579
_exptl_absorpt_correction_T_max 0.7458
_exptl_absorpt_correction_T_min 0.5783
_exptl_absorpt_correction_type multi-scan
_exptl_absorpt_process_details
'SADABS-2016/2 (Bruker,2016/2) was used for absorption correction. wR2(int) was 0.0864 before and 0.0393 after correction. The Ratio of minimum to maximum transmission is 0.7754. The \l/2 correction factor is Not present.'
_exptl_crystal_colour colourless
_exptl_crystal_colour_primary colourless
_exptl_crystal_density_diffrn 2.347
_exptl_crystal_description block
_exptl_crystal_F_000 1112
_exptl_crystal_size_max 0.294
_exptl_crystal_size_mid 0.148
_exptl_crystal_size_min 0.095
_refine_diff_density_max 0.564
_refine_diff_density_min -1.512
_refine_diff_density_rms 0.147
_refine_ls_extinction_method none
_refine_ls_goodness_of_fit_ref 1.141
_refine_ls_hydrogen_treatment constr
_refine_ls_matrix_type full
_refine_ls_number_parameters 107
_refine_ls_number_reflns 2147
_refine_ls_number_restraints 0
_refine_ls_restrained_S_all 1.141
_refine_ls_R_factor_all 0.0213
_refine_ls_R_factor_gt 0.0198
_refine_ls_shift/su_max 0.001
_refine_ls_shift/su_mean 0.000
_refine_ls_structure_factor_coef Fsqd
_refine_ls_weighting_details 'w=1/[\s^2^(Fo^2^)+(0.0246P)^2^+0.8346P] where P=(Fo^2^+2Fc^2^)/3'
_refine_ls_weighting_scheme calc
_refine_ls_wR_factor_gt 0.0472
_refine_ls_wR_factor_ref 0.0481
_reflns_Friedel_coverage 0.000
_reflns_number_gt 1986
_reflns_number_total 2147
_reflns_threshold_expression 'I > 2\s(I)'
_cod_data_source_file d3dt03535b2.cif
_cod_data_source_block cdag_pmd_300k
_cod_depositor_comments 'Adding full bibliography for 7714614--7714619.cif.'
_cod_database_code 7714619
_shelx_shelxl_version_number 2018/3
_shelx_space_group_comment
;
The symmetry employed for this shelxl refinement is uniquely defined
by the following loop, which should always be used as a source of
symmetry information in preference to the above space-group names.
They are only intended as comments.
;
_shelx_estimated_absorpt_t_max 0.727
_shelx_estimated_absorpt_t_min 0.419
_olex2_refinement_description
;
1. Fixed Uiso
 At 1.2 times of:
  All C(H) groups
2.a Aromatic/amide H refined with riding coordinates:
 C3(H3), C4(H4), C5(H5), C6(H6)
;
_olex2_submission_special_instructions 'No special instructions were received'

loop_
_space_group_symop_operation_xyz
'x, y, z'
'-x, y, -z+1/2'
'x+1/2, y+1/2, z'
'-x+1/2, y+1/2, -z+1/2'
'-x, -y, -z'
'x, -y, z-1/2'
'-x+1/2, -y+1/2, -z'
'x+1/2, -y+1/2, z-1/2'

loop_
_atom_site_label
_atom_site_type_symbol
_atom_site_fract_x
_atom_site_fract_y
_atom_site_fract_z
_atom_site_U_iso_or_equiv
_atom_site_adp_type
_atom_site_occupancy
_atom_site_site_symmetry_order
_atom_site_calc_flag
_atom_site_refinement_flags_posn
_atom_site_refinement_flags_adp
_atom_site_refinement_flags_occupancy
_atom_site_disorder_assembly
_atom_site_disorder_group
Cd1 Cd 0.500000 0.500000 0.500000 0.02314(6) Uani 1 2 d S T P . .
Ag1 Ag 0.000000 0.48667(2) 0.750000 0.03805(7) Uani 1 2 d S T P . .
Ag2 Ag 1.000000 0.67121(2) 0.750000 0.04021(8) Uani 1 2 d S T P . .
N1 N 0.3150(3) 0.48853(12) 0.61474(15) 0.0432(5) Uani 1 1 d . . . . .
N2 N 0.6955(3) 0.59847(12) 0.58342(13) 0.0410(4) Uani 1 1 d . . . . .
N3 N 0.6911(2) 0.38814(10) 0.56758(11) 0.0311(3) Uani 1 1 d . . . . .
N4 N 0.6993(3) 0.27133(12) 0.66508(14) 0.0450(4) Uani 1 1 d . . . . .
C1 C 0.2077(3) 0.48213(13) 0.66500(15) 0.0360(4) Uani 1 1 d . . . . .
C2 C 0.7993(3) 0.62996(12) 0.63791(14) 0.0345(4) Uani 1 1 d . . . . .
C3 C 0.6212(3) 0.33980(13) 0.62768(16) 0.0393(5) Uani 1 1 d . . . . .
H3 H 0.505990 0.355386 0.645427 0.047 Uiso 1 1 calc R . . . .
C4 C 0.8650(3) 0.25017(14) 0.63893(17) 0.0457(5) Uani 1 1 d . . . . .
H4 H 0.924020 0.202213 0.662601 0.055 Uiso 1 1 calc R . . . .
C5 C 0.9507(3) 0.29626(15) 0.57888(18) 0.0459(5) Uani 1 1 d . . . . .
H5 H 1.067283 0.281138 0.562238 0.055 Uiso 1 1 calc R . . . .
C6 C 0.8580(3) 0.36632(13) 0.54360(15) 0.0370(4) Uani 1 1 d . . . . .
H6 H 0.913054 0.398937 0.502309 0.044 Uiso 1 1 calc R . . . .

loop_
_atom_site_aniso_label
_atom_site_aniso_U_11
_atom_site_aniso_U_22
_atom_site_aniso_U_33
_atom_site_aniso_U_23
_atom_site_aniso_U_13
_atom_site_aniso_U_12
Cd1 0.02232(10) 0.02598(10) 0.02254(10) 0.00068(6) 0.00812(7) 0.00133(6)
Ag1 0.04106(13) 0.03981(13) 0.03918(13) 0.000 0.02634(10) 0.000
Ag2 0.04521(14) 0.03116(12) 0.03946(13) 0.000 -0.01102(10) 0.000
N1 0.0417(11) 0.0533(11) 0.0393(10) 0.0021(8) 0.0223(9) 0.0060(8)
N2 0.0378(9) 0.0413(9) 0.0416(9) -0.0049(8) -0.0026(8) 0.0002(8)
N3 0.0296(8) 0.0297(8) 0.0339(8) 0.0021(6) 0.0044(6) 0.0014(6)
N4 0.0485(11) 0.0374(9) 0.0490(11) 0.0141(8) 0.0057(8) 0.0045(8)
C1 0.0388(11) 0.0368(10) 0.0362(11) 0.0022(8) 0.0178(9) 0.0058(8)
C2 0.0335(9) 0.0319(9) 0.0363(10) -0.0036(7) -0.0012(8) 0.0035(8)
C3 0.0379(10) 0.0364(10) 0.0452(11) 0.0101(9) 0.0113(9) 0.0064(8)
C4 0.0468(12) 0.0350(11) 0.0525(13) 0.0065(9) -0.0031(10) 0.0116(9)
C5 0.0339(10) 0.0457(12) 0.0577(14) 0.0005(10) 0.0046(10) 0.0109(9)
C6 0.0308(9) 0.0390(10) 0.0417(11) 0.0027(8) 0.0065(8) 0.0013(8)

loop_
_atom_type_symbol
_atom_type_description
_atom_type_scat_dispersion_real
_atom_type_scat_dispersion_imag
_atom_type_scat_source
C C 0.0033 0.0016 'International Tables Vol C Tables 4.2.6.8 and 6.1.1.4'
H H 0.0000 0.0000 'International Tables Vol C Tables 4.2.6.8 and 6.1.1.4'
Ag Ag -0.8971 1.1015 'International Tables Vol C Tables 4.2.6.8 and 6.1.1.4'
Cd Cd -0.8075 1.2024 'International Tables Vol C Tables 4.2.6.8 and 6.1.1.4'
N N 0.0061 0.0033 'International Tables Vol C Tables 4.2.6.8 and 6.1.1.4'

loop_
_citation_id
_citation_doi
_citation_year
1 10.1039/D3CC00179B 2023

loop_
_geom_angle_atom_site_label_1
_geom_angle_atom_site_label_2
_geom_angle_atom_site_label_3
_geom_angle
_geom_angle_site_symmetry_1
_geom_angle_site_symmetry_3
_geom_angle_publ_flag
N1 Cd1 N1 180.0 5_666 . ?
N1 Cd1 N2 87.92(7) . 5_666 ?
N1 Cd1 N2 87.92(7) 5_666 . ?
N1 Cd1 N2 92.08(7) . . ?
N1 Cd1 N2 92.08(7) 5_666 5_666 ?
N1 Cd1 N3 89.34(7) . . ?
N1 Cd1 N3 89.34(7) 5_666 5_666 ?
N1 Cd1 N3 90.66(7) 5_666 . ?
N1 Cd1 N3 90.66(7) . 5_666 ?
N2 Cd1 N2 180.0 . 5_666 ?
N2 Cd1 N3 87.55(6) 5_666 . ?
N2 Cd1 N3 92.45(6) 5_666 5_666 ?
N2 Cd1 N3 87.56(6) . 5_666 ?
N2 Cd1 N3 92.44(6) . . ?
N3 Cd1 N3 180.0 . 5_666 ?
C1 Ag1 Ag2 92.05(6) . 1_455 ?
C1 Ag1 Ag2 92.05(6) 2_556 1_455 ?
C1 Ag1 C1 175.89(12) 2_556 . ?
N4 Ag2 Ag1 129.02(5) 3 1_655 ?
N4 Ag2 Ag1 129.02(5) 4_656 1_655 ?
N4 Ag2 N4 101.96(9) 3 4_656 ?
C2 Ag2 Ag1 71.60(5) 2_756 1_655 ?
C2 Ag2 Ag1 71.60(5) . 1_655 ?
C2 Ag2 N4 102.27(7) 2_756 3 ?
C2 Ag2 N4 100.65(7) . 3 ?
C2 Ag2 N4 100.65(7) 2_756 4_656 ?
C2 Ag2 N4 102.27(7) . 4_656 ?
C2 Ag2 C2 143.20(11) . 2_756 ?
C1 N1 Cd1 173.1(2) . . ?
C2 N2 Cd1 163.01(18) . . ?
C3 N3 Cd1 118.58(13) . . ?
C3 N3 C6 116.49(17) . . ?
C6 N3 Cd1 124.69(13) . . ?
C3 N4 Ag2 119.93(15) . 3_445 ?
C3 N4 C4 115.78(19) . . ?
C4 N4 Ag2 122.71(14) . 3_445 ?
N1 C1 Ag1 171.96(19) . . ?
N2 C2 Ag2 171.25(19) . . ?
N3 C3 N4 126.6(2) . . ?
N4 C4 C5 122.39(19) . . ?
C4 C5 C6 117.5(2) . . ?
N3 C6 C5 121.3(2) . . ?

loop_
_geom_bond_atom_site_label_1
_geom_bond_atom_site_label_2
_geom_bond_distance
_geom_bond_site_symmetry_2
_geom_bond_publ_flag
Cd1 N1 2.279(2) 5_666 ?
Cd1 N1 2.279(2) . ?
Cd1 N2 2.3495(18) . ?
Cd1 N2 2.3495(18) 5_666 ?
Cd1 N3 2.4016(16) 5_666 ?
Cd1 N3 2.4016(16) . ?
Ag1 Ag2 3.0033(5) 1_455 ?
Ag1 C1 2.060(2) 2_556 ?
Ag1 C1 2.060(2) . ?
Ag2 N4 2.5882(19) 4_656 ?
Ag2 N4 2.5882(19) 3 ?
Ag2 C2 2.127(2) . ?
Ag2 C2 2.127(2) 2_756 ?
N1 C1 1.136(3) . ?
N2 C2 1.131(3) . ?
N3 C3 1.326(3) . ?
N3 C6 1.333(3) . ?
N4 C3 1.328(3) . ?
N4 C4 1.335(3) . ?
C4 C5 1.361(4) . ?
C5 C6 1.381(3) . ?
